data_7708658
loop_
_publ_author_name
'Kote, Basvaraj S.'
'Kunchur, Harish S.'
'Radhakrishna, Latchupatula'
'Pandey, Madhusudan Kumar'
'Balakrishna, Maravanji Shivaramaiah'

_publ_section_title
;
 Group 11 metal complexes of a dinucleating triazole appended
 bisphosphine,
 1,4-bis(5-(diisopropylphosphaneyl)-1-phenyl-1H-1,2,3-triazol-4-yl)benzene
;
_journal_name_full 'Dalton Transactions'
_journal_paper_doi 10.1039/D1DT02803K
_journal_year 2021
_chemical_formula_moiety 'C34 H42 Au2 Cl2 N6 P2, C H2 Cl2'
_chemical_formula_sum 'C35 H44 Au2 Cl4 N6 P2'
_chemical_formula_weight 1146.43
_space_group_crystal_system monoclinic
_space_group_IT_number 14
_space_group_name_Hall '-P 2ybc'
_space_group_name_H-M_alt 'P 1 21/c 1'
_atom_sites_solution_hydrogens geom
_atom_sites_solution_primary dual
_audit_creation_date 2021-10-25
_audit_creation_method
;
Olex2 1.5
(compiled 2021.10.07 svn.r9718050b for OlexSys, GUI svn.r6410)
;
_audit_update_record
;
2021-10-26 deposited with the CCDC.	2021-10-29 downloaded from the CCDC.
;
_cell_angle_alpha 90
_cell_angle_beta 98.888(2)
_cell_angle_gamma 90
_cell_formula_units_Z 4
_cell_length_a 9.2017(2)
_cell_length_b 32.7903(6)
_cell_length_c 13.2599(3)
_cell_measurement_reflns_used 17616
_cell_measurement_temperature 150.00(10)
_cell_measurement_theta_max 23.2660
_cell_measurement_theta_min 1.6660
_cell_volume 3952.82(15)
_computing_cell_refinement 'CrysAlisPro 1.171.41.93a (Rigaku OD, 2020)'
_computing_data_collection 'CrysAlisPro 1.171.41.93a (Rigaku OD, 2020)'
_computing_data_reduction 'CrysAlisPro 1.171.41.93a (Rigaku OD, 2020)'
_computing_molecular_graphics 'Olex2 1.5 (Dolomanov et al., 2009)'
_computing_publication_material 'Olex2 1.5 (Dolomanov et al., 2009)'
_computing_structure_refinement 'SHELXL 2014/7 (Sheldrick, 2015)'
_computing_structure_solution 'SHELXT 2018/2 (Sheldrick, 2018)'
_diffrn_ambient_environment N~2~
_diffrn_ambient_temperature 150.00(10)
_diffrn_detector 'CCD plate'
_diffrn_measured_fraction_theta_full 1.000
_diffrn_measured_fraction_theta_max 1.000
_diffrn_measurement_details
;
List of Runs (angles in degrees, time in seconds):

  # Type    Start    End  Width  t~exp~   \w     \q     \k     \f   Frames
#--------------------------------------------------------------------------
  1  \w   -108.63  15.87   0.50    3.00    --  -12.98 -59.25  20.08  249
  2  \w   -108.63  15.87   0.50    3.00    --  -12.98 -59.25 173.08  249
  3  \f    -30.17 153.33   0.50    3.00  77.88 -12.98  31.50    --   367
  4  \f   -116.21 115.79   0.50    3.00  16.12 -12.98 -59.25    --   464
  5  \w   -108.63  15.87   0.50    3.00    --  -12.98 -59.25  71.08  249
  6  \f   -126.01 105.99   0.50    3.00   9.41 -12.98 -31.50    --   464
;
_diffrn_measurement_device 'abstract diffractometer'
_diffrn_measurement_device_type 'Saxi-CrysAlisPro-abstract goniometer imported SAXI images'
_diffrn_measurement_method '\w and \f scans'
_diffrn_orient_matrix_type 'CrysAlisPro convention (1999,Acta A55,543-557)'
_diffrn_orient_matrix_UB_11 -0.0043377000
_diffrn_orient_matrix_UB_12 -0.0195775000
_diffrn_orient_matrix_UB_13 0.0220659000
_diffrn_orient_matrix_UB_21 -0.0105744000
_diffrn_orient_matrix_UB_22 0.0091887000
_diffrn_orient_matrix_UB_23 0.0467284000
_diffrn_orient_matrix_UB_31 -0.0772166000
_diffrn_orient_matrix_UB_32 -0.0001627000
_diffrn_orient_matrix_UB_33 -0.0161048000
_diffrn_radiation_monochromator graphite
_diffrn_radiation_probe x-ray
_diffrn_radiation_type 'Mo K\a'
_diffrn_radiation_wavelength 0.71073
_diffrn_reflns_av_R_equivalents 0.0832
_diffrn_reflns_av_unetI/netI 0.0367
_diffrn_reflns_Laue_measured_fraction_full 1.000
_diffrn_reflns_Laue_measured_fraction_max 1.000
_diffrn_reflns_limit_h_max 11
_diffrn_reflns_limit_h_min -11
_diffrn_reflns_limit_k_max 41
_diffrn_reflns_limit_k_min -41
_diffrn_reflns_limit_l_max 16
_diffrn_reflns_limit_l_min -16
_diffrn_reflns_number 119124
_diffrn_reflns_point_group_measured_fraction_full 1.000
_diffrn_reflns_point_group_measured_fraction_max 1.000
_diffrn_reflns_theta_full 25.242
_diffrn_reflns_theta_max 26.998
_diffrn_reflns_theta_min 1.674
_diffrn_source 'fine-focus sealed X-ray tube'
_diffrn_source_type 'Enhance (Mo) X-ray Source'
_exptl_absorpt_coefficient_mu 7.800
_exptl_absorpt_correction_T_max 1.00000
_exptl_absorpt_correction_T_min 0.29735
_exptl_absorpt_correction_type multi-scan
_exptl_absorpt_process_details
;
CrysAlisPro 1.171.41.93a (Rigaku Oxford Diffraction, 2020)
Empirical absorption correction using spherical harmonics,
implemented in SCALE3 ABSPACK scaling algorithm.
;
_exptl_crystal_colour colourless
_exptl_crystal_colour_primary colourless
_exptl_crystal_density_diffrn 1.926
_exptl_crystal_description block
_exptl_crystal_F_000 2208
_exptl_crystal_size_max 0.089
_exptl_crystal_size_mid 0.067
_exptl_crystal_size_min 0.065
_refine_diff_density_max 1.318
_refine_diff_density_min -1.601
_refine_diff_density_rms 0.149
_refine_ls_extinction_method none
_refine_ls_goodness_of_fit_ref 1.018
_refine_ls_hydrogen_treatment constr
_refine_ls_matrix_type full
_refine_ls_number_parameters 468
_refine_ls_number_reflns 8615
_refine_ls_number_restraints 33
_refine_ls_restrained_S_all 1.020
_refine_ls_R_factor_all 0.0547
_refine_ls_R_factor_gt 0.0358
_refine_ls_shift/su_max 0.004
_refine_ls_shift/su_mean 0.000
_refine_ls_structure_factor_coef Fsqd
_refine_ls_weighting_details 'w=1/[\s^2^(Fo^2^)+(0.0356P)^2^+17.5726P] where P=(Fo^2^+2Fc^2^)/3'
_refine_ls_weighting_scheme calc
_refine_ls_wR_factor_gt 0.0793
_refine_ls_wR_factor_ref 0.0889
_reflns_Friedel_coverage 0.000
_reflns_number_gt 6734
_reflns_number_total 8615
_reflns_threshold_expression 'I > 2\s(I)'
_cod_data_source_file d1dt02803k2.cif
_cod_data_source_block Compound-10
_cod_database_code 7708658
_shelx_shelxl_version_number 2014/7
_shelx_space_group_comment
;
The symmetry employed for this shelxl refinement is uniquely defined
by the following loop, which should always be used as a source of
symmetry information in preference to the above space-group names.
They are only intended as comments.
;
_shelx_estimated_absorpt_t_max 0.631
_shelx_estimated_absorpt_t_min 0.544
_olex2_refinement_description
;
1. Fixed Uiso
 At 1.2 times of:
  All C(H) groups, All C(H,H) groups
 At 1.5 times of:
  All C(H,H,H) groups
2. Restrained distances
 Cl3-C35 \\sim Cl3-C35A
 with sigma of 0.02
 Cl3-Cl4 \\sim Cl3-Cl4A
 with sigma of 0.04
 Cl4-C35 \\sim Cl4A-C35A
 with sigma of 0.02
3. Uiso/Uaniso restraints and constraints
Uanis(C35A) \\sim Ueq, Uanis(Cl4A) \\sim Ueq, Uanis(C35) \\sim Ueq, Uanis(Cl4)
\\sim Ueq: with sigma of 0.001 and sigma for terminal atoms of 0.002
4. Rigid body (RIGU) restrains
 Cl4A, C35A, C35, Cl4
 with sigma for 1-2 distances of 0.001 and sigma for 1-3 distances of 0.001
5. Others
 Fixed Sof: Cl4(0.92) C35(0.92) H35A(0.92) H35B(0.92) C35A(0.08) H35C(0.08)
 H35D(0.08) Cl4A(0.08)
6.a Ternary CH refined with riding coordinates:
 C6(H6), C23(H23), C26(H26), C9(H9)
6.b Secondary CH2 refined with riding coordinates:
 C35(H35A,H35B), C35A(H35C,H35D)
6.c Aromatic/amide H refined with riding coordinates:
 C1(H1), C2(H2), C34(H34), C18(H18), C19(H19), C13(H13), C30(H30), C17(H17),
 C31(H31), C14(H14), C32(H32), C33(H33), C16(H16), C15(H15)
6.d Idealised Me refined as rotating group:
 C7(H7A,H7B,H7C), C25(H25A,H25B,H25C), C10(H10A,H10B,H10C), C8(H8A,H8B,H8C),
 C11(H11A,H11B,H11C), C24(H24A,H24B,H24C), C27(H27A,H27B,H27C), C28(H28A,H28B,
 H28C)
;
_olex2_submission_special_instructions 'No special instructions were received'
_oxdiff_exptl_absorpt_empirical_details
;
Empirical correction (ABSPACK) includes:
- Absorption correction using spherical harmonics
- Frame scaling
;
_oxdiff_exptl_absorpt_empirical_full_max 1.815
_oxdiff_exptl_absorpt_empirical_full_min 0.580

loop_
_space_group_symop_operation_xyz
'x, y, z'
'-x, y+1/2, -z+1/2'
'-x, -y, -z'
'x, -y-1/2, z-1/2'

loop_
_atom_site_label
_atom_site_type_symbol
_atom_site_fract_x
_atom_site_fract_y
_atom_site_fract_z
_atom_site_U_iso_or_equiv
_atom_site_adp_type
_atom_site_occupancy
_atom_site_site_symmetry_order
_atom_site_calc_flag
_atom_site_refinement_flags_posn
_atom_site_refinement_flags_adp
_atom_site_refinement_flags_occupancy
_atom_site_disorder_assembly
_atom_site_disorder_group
Au2 Au 0.78292(3) 0.35116(2) 0.24840(2) 0.03319(8) Uani 1 1 d . . . . .
Au1 Au 0.76872(3) 0.59048(2) 0.10669(2) 0.03285(8) Uani 1 1 d . . . . .
P2 P 0.79528(17) 0.41832(4) 0.27761(11) 0.0267(3) Uani 1 1 d . . . . .
P1 P 0.78744(18) 0.65660(4) 0.14390(12) 0.0280(3) Uani 1 1 d . . . . .
Cl2 Cl 0.7660(2) 0.28346(5) 0.20548(15) 0.0481(4) Uani 1 1 d . . . . .
Cl1 Cl 0.7476(2) 0.52389(5) 0.05671(14) 0.0517(5) Uani 1 1 d . . . . .
Cl3 Cl 0.1166(2) 0.53849(6) 0.15771(16) 0.0606(5) Uani 1 1 d D . . . .
Cl4 Cl 0.3779(3) 0.58779(7) 0.17214(18) 0.0623(6) Uani 0.92 1 d D U P A 1
N6 N 0.7915(5) 0.40594(13) 0.4881(3) 0.0258(10) Uani 1 1 d . . . . .
N4 N 0.7488(6) 0.46411(14) 0.5514(4) 0.0316(11) Uani 1 1 d . . . . .
N2 N 0.6602(6) 0.70116(14) 0.3976(4) 0.0313(11) Uani 1 1 d . . . . .
N1 N 0.7097(5) 0.70437(13) 0.3073(4) 0.0281(10) Uani 1 1 d . . . . .
N5 N 0.7651(5) 0.42500(14) 0.5729(4) 0.0296(11) Uani 1 1 d . . . . .
N3 N 0.6644(6) 0.66230(15) 0.4212(4) 0.0337(12) Uani 1 1 d . . . . .
C20 C 0.7553(6) 0.51247(16) 0.4130(4) 0.0249(12) Uani 1 1 d . . . . .
C1 C 0.8689(6) 0.53263(16) 0.3744(4) 0.0249(12) Uani 1 1 d . . . . .
H1 H 0.9552 0.5181 0.3654 0.030 Uiso 1 1 calc R U . . .
C21 C 0.7685(6) 0.47031(16) 0.4524(4) 0.0243(11) Uani 1 1 d . . . . .
C22 C 0.7953(6) 0.43271(16) 0.4093(4) 0.0248(12) Uani 1 1 d . . . . .
C5 C 0.7465(6) 0.66674(16) 0.2717(4) 0.0263(12) Uani 1 1 d . . . . .
C2 C 0.8569(6) 0.57356(16) 0.3492(4) 0.0269(12) Uani 1 1 d . . . . .
H2 H 0.9349 0.5867 0.3227 0.032 Uiso 1 1 calc R U . . .
C34 C 0.6990(7) 0.33860(18) 0.5157(4) 0.0309(13) Uani 1 1 d . . . . .
H34 H 0.6086 0.3506 0.5261 0.037 Uiso 1 1 calc R U . . .
C29 C 0.8135(7) 0.36212(16) 0.4930(4) 0.0263(12) Uani 1 1 d . . . . .
C6 C 0.9722(7) 0.67806(18) 0.1389(5) 0.0358(14) Uani 1 1 d . . . . .
H6 H 0.9638 0.7084 0.1353 0.043 Uiso 1 1 calc R U . . .
C4 C 0.7178(6) 0.64053(16) 0.3476(4) 0.0266(12) Uani 1 1 d . . . . .
C18 C 0.6176(6) 0.57507(17) 0.3988(5) 0.0318(13) Uani 1 1 d . . . . .
H18 H 0.5304 0.5894 0.4067 0.038 Uiso 1 1 calc R U . . .
C23 C 0.9598(7) 0.44293(18) 0.2409(5) 0.0339(14) Uani 1 1 d . . . . .
H23 H 0.9396 0.4728 0.2323 0.041 Uiso 1 1 calc R U . . .
C19 C 0.6291(7) 0.53433(17) 0.4233(5) 0.0328(14) Uani 1 1 d . . . . .
H19 H 0.5497 0.5210 0.4476 0.039 Uiso 1 1 calc R U . . .
C12 C 0.7131(7) 0.74437(17) 0.2621(5) 0.0317(13) Uani 1 1 d . . . . .
C13 C 0.8438(7) 0.76360(17) 0.2588(5) 0.0317(13) Uani 1 1 d . . . . .
H13 H 0.9343 0.7507 0.2849 0.038 Uiso 1 1 calc R U . . .
C3 C 0.7321(7) 0.59578(16) 0.3622(4) 0.0285(12) Uani 1 1 d . . . . .
C26 C 0.6275(7) 0.44308(18) 0.2113(5) 0.0382(15) Uani 1 1 d . . . . .
H26 H 0.6407 0.4733 0.2167 0.046 Uiso 1 1 calc R U . . .
C30 C 0.9475(7) 0.34608(17) 0.4821(4) 0.0310(13) Uani 1 1 d . . . . .
H30 H 1.0257 0.3632 0.4689 0.037 Uiso 1 1 calc R U . . .
C17 C 0.5772(7) 0.76294(18) 0.2280(5) 0.0376(15) Uani 1 1 d . . . . .
H17 H 0.4871 0.7495 0.2329 0.045 Uiso 1 1 calc R U . . .
C31 C 0.9665(8) 0.30385(19) 0.4911(5) 0.0382(15) Uani 1 1 d . . . . .
H31 H 1.0588 0.2921 0.4842 0.046 Uiso 1 1 calc R U . . .
C7 C 1.0342(8) 0.6631(2) 0.0441(5) 0.0460(17) Uani 1 1 d . . . . .
H7A H 1.0304 0.6332 0.0414 0.069 Uiso 1 1 calc R U . . .
H7B H 1.1364 0.6721 0.0481 0.069 Uiso 1 1 calc R U . . .
H7C H 0.9753 0.6743 -0.0175 0.069 Uiso 1 1 calc R U . . .
C14 C 0.8416(8) 0.80250(19) 0.2163(5) 0.0416(16) Uani 1 1 d . . . . .
H14 H 0.9315 0.8161 0.2119 0.050 Uiso 1 1 calc R U . . .
C32 C 0.8537(8) 0.27939(17) 0.5095(5) 0.0363(15) Uani 1 1 d . . . . .
H32 H 0.8669 0.2507 0.5131 0.044 Uiso 1 1 calc R U . . .
C33 C 0.7201(8) 0.29621(18) 0.5231(5) 0.0385(15) Uani 1 1 d . . . . .
H33 H 0.6426 0.2791 0.5374 0.046 Uiso 1 1 calc R U . . .
C25 C 1.0911(7) 0.4374(2) 0.3243(5) 0.0406(15) Uani 1 1 d . . . . .
H25A H 1.0647 0.4461 0.3899 0.061 Uiso 1 1 calc R U . . .
H25B H 1.1734 0.4540 0.3086 0.061 Uiso 1 1 calc R U . . .
H25C H 1.1201 0.4087 0.3284 0.061 Uiso 1 1 calc R U . . .
C9 C 0.6500(8) 0.6864(2) 0.0586(5) 0.0418(16) Uani 1 1 d . . . . .
H9 H 0.6695 0.7161 0.0722 0.050 Uiso 1 1 calc R U . . .
C10 C 0.6591(9) 0.6779(2) -0.0522(5) 0.055(2) Uani 1 1 d . . . . .
H10A H 0.7506 0.6894 -0.0694 0.082 Uiso 1 1 calc R U . . .
H10B H 0.5749 0.6904 -0.0955 0.082 Uiso 1 1 calc R U . . .
H10C H 0.6579 0.6484 -0.0638 0.082 Uiso 1 1 calc R U . . .
C16 C 0.5797(8) 0.8018(2) 0.1868(5) 0.0445(17) Uani 1 1 d . . . . .
H16 H 0.4894 0.8151 0.1623 0.053 Uiso 1 1 calc R U . . .
C15 C 0.7089(8) 0.82143(19) 0.1806(5) 0.0418(16) Uani 1 1 d . . . . .
H15 H 0.7079 0.8480 0.1518 0.050 Uiso 1 1 calc R U . . .
C8 C 1.0783(8) 0.6669(2) 0.2340(5) 0.0427(16) Uani 1 1 d . . . . .
H8A H 1.0405 0.6771 0.2944 0.064 Uiso 1 1 calc R U . . .
H8B H 1.1745 0.6791 0.2307 0.064 Uiso 1 1 calc R U . . .
H8C H 1.0884 0.6371 0.2384 0.064 Uiso 1 1 calc R U . . .
C11 C 0.4941(7) 0.6768(2) 0.0778(6) 0.0476(18) Uani 1 1 d . . . . .
H11A H 0.4743 0.6477 0.0666 0.071 Uiso 1 1 calc R U . . .
H11B H 0.4233 0.6927 0.0307 0.071 Uiso 1 1 calc R U . . .
H11C H 0.4847 0.6839 0.1483 0.071 Uiso 1 1 calc R U . . .
C24 C 0.9965(9) 0.4263(2) 0.1406(6) 0.0516(19) Uani 1 1 d . . . . .
H24A H 1.0189 0.3972 0.1479 0.077 Uiso 1 1 calc R U . . .
H24B H 1.0821 0.4408 0.1226 0.077 Uiso 1 1 calc R U . . .
H24C H 0.9122 0.4303 0.0865 0.077 Uiso 1 1 calc R U . . .
C27 C 0.6031(10) 0.4312(2) 0.0986(5) 0.057(2) Uani 1 1 d . . . . .
H27A H 0.6865 0.4406 0.0669 0.086 Uiso 1 1 calc R U . . .
H27B H 0.5124 0.4439 0.0642 0.086 Uiso 1 1 calc R U . . .
H27C H 0.5948 0.4015 0.0924 0.086 Uiso 1 1 calc R U . . .
C28 C 0.4954(7) 0.4313(2) 0.2599(6) 0.0496(18) Uani 1 1 d . . . . .
H28A H 0.4832 0.4016 0.2572 0.074 Uiso 1 1 calc R U . . .
H28B H 0.4072 0.4443 0.2227 0.074 Uiso 1 1 calc R U . . .
H28C H 0.5101 0.4403 0.3312 0.074 Uiso 1 1 calc R U . . .
C35 C 0.3086(9) 0.5388(3) 0.1893(7) 0.0521(17) Uani 0.92 1 d D U P A 1
H35A H 0.3515 0.5191 0.1455 0.062 Uiso 0.92 1 calc R U P A 1
H35B H 0.3371 0.5302 0.2613 0.062 Uiso 0.92 1 calc R U P A 1
C35A C 0.293(3) 0.544(4) 0.227(3) 0.064(7) Uani 0.08 1 d D U P A 2
H35C H 0.3133 0.5206 0.2733 0.077 Uiso 0.08 1 calc R U P A 2
H35D H 0.2939 0.5690 0.2695 0.077 Uiso 0.08 1 calc R U P A 2
Cl4A Cl 0.439(2) 0.5482(8) 0.156(2) 0.064(6) Uani 0.08 1 d D U P A 2

loop_
_atom_site_aniso_label
_atom_site_aniso_U_11
_atom_site_aniso_U_22
_atom_site_aniso_U_33
_atom_site_aniso_U_23
_atom_site_aniso_U_13
_atom_site_aniso_U_12
Au2 0.04891(15) 0.01962(12) 0.03081(13) -0.00594(9) 0.00542(10) -0.00348(10)
Au1 0.05146(15) 0.01946(12) 0.02773(13) -0.00189(9) 0.00640(10) -0.00363(10)
P2 0.0411(8) 0.0169(7) 0.0218(7) -0.0026(6) 0.0037(6) -0.0025(6)
P1 0.0432(9) 0.0180(7) 0.0232(7) 0.0000(6) 0.0064(6) -0.0024(6)
Cl2 0.0595(10) 0.0239(8) 0.0614(11) -0.0189(8) 0.0110(9) -0.0063(7)
Cl1 0.0856(13) 0.0215(8) 0.0452(10) -0.0069(7) 0.0016(9) -0.0055(8)
Cl3 0.0704(13) 0.0569(12) 0.0545(12) 0.0014(9) 0.0100(10) -0.0116(10)
Cl4 0.0663(11) 0.0636(11) 0.0577(11) 0.0077(9) 0.0115(9) -0.0106(9)
N6 0.039(3) 0.017(2) 0.021(2) 0.0018(18) 0.007(2) 0.0029(19)
N4 0.050(3) 0.016(2) 0.031(3) 0.001(2) 0.014(2) 0.000(2)
N2 0.046(3) 0.020(2) 0.031(3) -0.002(2) 0.016(2) 0.000(2)
N1 0.040(3) 0.013(2) 0.032(3) -0.0016(19) 0.009(2) 0.0020(19)
N5 0.041(3) 0.023(2) 0.026(3) -0.005(2) 0.008(2) -0.001(2)
N3 0.047(3) 0.024(3) 0.032(3) 0.002(2) 0.013(2) 0.001(2)
C20 0.037(3) 0.016(3) 0.021(3) -0.002(2) 0.002(2) -0.003(2)
C1 0.034(3) 0.020(3) 0.022(3) -0.003(2) 0.008(2) 0.000(2)
C21 0.035(3) 0.019(3) 0.021(3) 0.000(2) 0.009(2) -0.002(2)
C22 0.031(3) 0.016(3) 0.028(3) -0.001(2) 0.007(2) -0.001(2)
C5 0.032(3) 0.020(3) 0.027(3) 0.002(2) 0.006(2) 0.000(2)
C2 0.038(3) 0.018(3) 0.025(3) -0.004(2) 0.008(2) -0.004(2)
C34 0.037(3) 0.027(3) 0.028(3) 0.011(2) 0.001(3) 0.002(2)
C29 0.045(3) 0.016(3) 0.017(3) 0.002(2) 0.003(2) 0.005(2)
C6 0.057(4) 0.020(3) 0.033(3) -0.007(3) 0.016(3) -0.008(3)
C4 0.039(3) 0.016(3) 0.025(3) 0.001(2) 0.004(2) -0.001(2)
C18 0.030(3) 0.022(3) 0.045(4) 0.003(3) 0.011(3) 0.005(2)
C23 0.051(4) 0.022(3) 0.032(3) -0.006(2) 0.019(3) -0.008(3)
C19 0.038(3) 0.020(3) 0.042(4) 0.007(3) 0.012(3) -0.001(2)
C12 0.050(4) 0.016(3) 0.029(3) -0.002(2) 0.006(3) 0.003(3)
C13 0.044(3) 0.022(3) 0.031(3) -0.002(2) 0.010(3) 0.002(3)
C3 0.043(3) 0.018(3) 0.024(3) 0.001(2) 0.005(3) -0.002(2)
C26 0.050(4) 0.021(3) 0.039(4) 0.002(3) -0.007(3) 0.001(3)
C30 0.044(3) 0.024(3) 0.026(3) 0.002(2) 0.009(3) 0.003(3)
C17 0.048(4) 0.025(3) 0.038(4) -0.003(3) 0.001(3) 0.002(3)
C31 0.057(4) 0.029(3) 0.029(3) 0.002(3) 0.007(3) 0.015(3)
C7 0.063(5) 0.043(4) 0.037(4) -0.010(3) 0.025(3) -0.007(3)
C14 0.065(5) 0.025(3) 0.039(4) -0.003(3) 0.023(3) -0.010(3)
C32 0.062(4) 0.015(3) 0.030(3) 0.000(2) -0.001(3) 0.004(3)
C33 0.053(4) 0.024(3) 0.036(4) 0.007(3) -0.001(3) -0.007(3)
C25 0.037(3) 0.041(4) 0.045(4) -0.006(3) 0.009(3) -0.005(3)
C9 0.063(5) 0.029(3) 0.031(4) 0.004(3) -0.001(3) 0.004(3)
C10 0.078(5) 0.053(5) 0.029(4) 0.006(3) -0.003(4) 0.002(4)
C16 0.067(5) 0.029(3) 0.033(4) 0.000(3) -0.005(3) 0.016(3)
C15 0.073(5) 0.022(3) 0.032(4) 0.005(3) 0.015(3) 0.007(3)
C8 0.047(4) 0.045(4) 0.037(4) -0.006(3) 0.010(3) -0.005(3)
C11 0.041(4) 0.050(4) 0.048(4) 0.004(3) -0.006(3) 0.000(3)
C24 0.073(5) 0.046(4) 0.042(4) -0.011(3) 0.029(4) -0.012(4)
C27 0.085(6) 0.039(4) 0.037(4) 0.002(3) -0.026(4) -0.008(4)
C28 0.034(4) 0.050(4) 0.062(5) 0.003(4) -0.002(3) -0.003(3)
C35 0.0524(19) 0.0528(18) 0.0513(19) 0.0012(9) 0.0091(10) 0.0002(9)
C35A 0.064(7) 0.064(7) 0.064(7) 0.0001(10) 0.0100(16) 0.0000(10)
Cl4A 0.063(6) 0.064(6) 0.063(6) 0.0007(19) 0.009(2) -0.0001(18)

loop_
_atom_type_symbol
_atom_type_description
_atom_type_scat_dispersion_real
_atom_type_scat_dispersion_imag
_atom_type_scat_source
C C 0.0033 0.0016 'International Tables Vol C Tables 4.2.6.8 and 6.1.1.4'
H H 0.0000 0.0000 'International Tables Vol C Tables 4.2.6.8 and 6.1.1.4'
Au Au -2.0133 8.8022 'International Tables Vol C Tables 4.2.6.8 and 6.1.1.4'
Cl Cl 0.1484 0.1585 'International Tables Vol C Tables 4.2.6.8 and 6.1.1.4'
N N 0.0061 0.0033 'International Tables Vol C Tables 4.2.6.8 and 6.1.1.4'
P P 0.1023 0.0942 'International Tables Vol C Tables 4.2.6.8 and 6.1.1.4'

loop_
_geom_angle_atom_site_label_1
_geom_angle_atom_site_label_2
_geom_angle_atom_site_label_3
_geom_angle
_geom_angle_site_symmetry_1
_geom_angle_site_symmetry_3
_geom_angle_publ_flag
P2 Au2 Cl2 175.63(6) . . ?
P1 Au1 Cl1 175.98(6) . . ?
C22 P2 Au2 114.62(18) . . ?
C22 P2 C23 105.2(3) . . ?
C22 P2 C26 102.7(3) . . ?
C23 P2 Au2 114.0(2) . . ?
C26 P2 Au2 109.6(2) . . ?
C26 P2 C23 110.0(3) . . ?
C5 P1 Au1 111.34(18) . . ?
C5 P1 C6 106.7(3) . . ?
C5 P1 C9 104.6(3) . . ?
C6 P1 Au1 113.7(2) . . ?
C9 P1 Au1 111.0(2) . . ?
C9 P1 C6 108.9(3) . . ?
N5 N6 C22 111.8(4) . . ?
N5 N6 C29 117.8(4) . . ?
C22 N6 C29 130.4(5) . . ?
N5 N4 C21 109.0(4) . . ?
N3 N2 N1 106.6(4) . . ?
N2 N1 C5 111.6(4) . . ?
N2 N1 C12 118.1(4) . . ?
C5 N1 C12 130.4(5) . . ?
N4 N5 N6 107.5(4) . . ?
N2 N3 C4 109.8(5) . . ?
C1 C20 C21 123.1(5) . . ?
C19 C20 C1 118.4(5) . . ?
C19 C20 C21 118.2(5) . . ?
C20 C1 H1 119.7 . . ?
C2 C1 C20 120.7(5) . . ?
C2 C1 H1 119.7 . . ?
N4 C21 C20 117.6(5) . . ?
N4 C21 C22 108.7(5) . . ?
C22 C21 C20 133.7(5) . . ?
N6 C22 P2 125.0(4) . . ?
N6 C22 C21 103.0(5) . . ?
C21 C22 P2 130.7(4) . . ?
N1 C5 P1 125.3(4) . . ?
C4 C5 P1 130.9(4) . . ?
C4 C5 N1 102.9(5) . . ?
C1 C2 H2 119.5 . . ?
C1 C2 C3 120.9(5) . . ?
C3 C2 H2 119.5 . . ?
C29 C34 H34 121.1 . . ?
C29 C34 C33 117.8(6) . . ?
C33 C34 H34 121.1 . . ?
C34 C29 N6 117.3(5) . . ?
C30 C29 N6 119.8(5) . . ?
C30 C29 C34 122.7(5) . . ?
P1 C6 H6 108.4 . . ?
C7 C6 P1 111.5(4) . . ?
C7 C6 H6 108.4 . . ?
C8 C6 P1 110.8(4) . . ?
C8 C6 H6 108.4 . . ?
C8 C6 C7 109.2(6) . . ?
N3 C4 C5 109.1(5) . . ?
N3 C4 C3 117.3(5) . . ?
C5 C4 C3 133.5(5) . . ?
C19 C18 H18 119.4 . . ?
C19 C18 C3 121.2(5) . . ?
C3 C18 H18 119.4 . . ?
P2 C23 H23 108.2 . . ?
C25 C23 P2 110.4(4) . . ?
C25 C23 H23 108.2 . . ?
C25 C23 C24 109.6(6) . . ?
C24 C23 P2 112.1(4) . . ?
C24 C23 H23 108.2 . . ?
C20 C19 H19 119.6 . . ?
C18 C19 C20 120.9(5) . . ?
C18 C19 H19 119.6 . . ?
C13 C12 N1 120.6(5) . . ?
C13 C12 C17 122.4(6) . . ?
C17 C12 N1 116.9(5) . . ?
C12 C13 H13 120.7 . . ?
C12 C13 C14 118.6(6) . . ?
C14 C13 H13 120.7 . . ?
C2 C3 C4 124.0(5) . . ?
C2 C3 C18 117.9(5) . . ?
C18 C3 C4 117.9(5) . . ?
P2 C26 H26 108.6 . . ?
C27 C26 P2 109.9(5) . . ?
C27 C26 H26 108.6 . . ?
C28 C26 P2 110.8(5) . . ?
C28 C26 H26 108.6 . . ?
C28 C26 C27 110.2(6) . . ?
C29 C30 H30 120.9 . . ?
C29 C30 C31 118.3(6) . . ?
C31 C30 H30 120.9 . . ?
C12 C17 H17 121.4 . . ?
C16 C17 C12 117.2(6) . . ?
C16 C17 H17 121.4 . . ?
C30 C31 H31 119.7 . . ?
C32 C31 C30 120.6(6) . . ?
C32 C31 H31 119.7 . . ?
C6 C7 H7A 109.5 . . ?
C6 C7 H7B 109.5 . . ?
C6 C7 H7C 109.5 . . ?
H7A C7 H7B 109.5 . . ?
H7A C7 H7C 109.5 . . ?
H7B C7 H7C 109.5 . . ?
C13 C14 H14 119.8 . . ?
C15 C14 C13 120.3(6) . . ?
C15 C14 H14 119.8 . . ?
C31 C32 H32 119.8 . . ?
C31 C32 C33 120.3(6) . . ?
C33 C32 H32 119.8 . . ?
C34 C33 H33 120.0 . . ?
C32 C33 C34 120.1(6) . . ?
C32 C33 H33 120.0 . . ?
C23 C25 H25A 109.5 . . ?
C23 C25 H25B 109.5 . . ?
C23 C25 H25C 109.5 . . ?
H25A C25 H25B 109.5 . . ?
H25A C25 H25C 109.5 . . ?
H25B C25 H25C 109.5 . . ?
P1 C9 H9 108.6 . . ?
C10 C9 P1 111.3(5) . . ?
C10 C9 H9 108.6 . . ?
C10 C9 C11 108.6(6) . . ?
C11 C9 P1 111.2(5) . . ?
C11 C9 H9 108.6 . . ?
C9 C10 H10A 109.5 . . ?
C9 C10 H10B 109.5 . . ?
C9 C10 H10C 109.5 . . ?
H10A C10 H10B 109.5 . . ?
H10A C10 H10C 109.5 . . ?
H10B C10 H10C 109.5 . . ?
C17 C16 H16 119.2 . . ?
C15 C16 C17 121.6(6) . . ?
C15 C16 H16 119.2 . . ?
C14 C15 H15 120.1 . . ?
C16 C15 C14 119.9(6) . . ?
C16 C15 H15 120.1 . . ?
C6 C8 H8A 109.5 . . ?
C6 C8 H8B 109.5 . . ?
C6 C8 H8C 109.5 . . ?
H8A C8 H8B 109.5 . . ?
H8A C8 H8C 109.5 . . ?
H8B C8 H8C 109.5 . . ?
C9 C11 H11A 109.5 . . ?
C9 C11 H11B 109.5 . . ?
C9 C11 H11C 109.5 . . ?
H11A C11 H11B 109.5 . . ?
H11A C11 H11C 109.5 . . ?
H11B C11 H11C 109.5 . . ?
C23 C24 H24A 109.5 . . ?
C23 C24 H24B 109.5 . . ?
C23 C24 H24C 109.5 . . ?
H24A C24 H24B 109.5 . . ?
H24A C24 H24C 109.5 . . ?
H24B C24 H24C 109.5 . . ?
C26 C27 H27A 109.5 . . ?
C26 C27 H27B 109.5 . . ?
C26 C27 H27C 109.5 . . ?
H27A C27 H27B 109.5 . . ?
H27A C27 H27C 109.5 . . ?
H27B C27 H27C 109.5 . . ?
C26 C28 H28A 109.5 . . ?
C26 C28 H28B 109.5 . . ?
C26 C28 H28C 109.5 . . ?
H28A C28 H28B 109.5 . . ?
H28A C28 H28C 109.5 . . ?
H28B C28 H28C 109.5 . . ?
Cl3 C35 Cl4 110.2(5) . . ?
Cl3 C35 H35A 109.6 . . ?
Cl3 C35 H35B 109.6 . . ?
Cl4 C35 H35A 109.6 . . ?
Cl4 C35 H35B 109.6 . . ?
H35A C35 H35B 108.1 . . ?
Cl3 C35A H35C 108.0 . . ?
Cl3 C35A H35D 108.0 . . ?
Cl3 C35A Cl4A 117(2) . . ?
H35C C35A H35D 107.3 . . ?
Cl4A C35A H35C 108.0 . . ?
Cl4A C35A H35D 108.0 . . ?

loop_
_geom_bond_atom_site_label_1
_geom_bond_atom_site_label_2
_geom_bond_distance
_geom_bond_site_symmetry_2
_geom_bond_publ_flag
Au2 P2 2.2358(14) . ?
Au2 Cl2 2.2912(15) . ?
Au1 P1 2.2243(14) . ?
Au1 Cl1 2.2816(15) . ?
P2 C22 1.808(6) . ?
P2 C23 1.846(6) . ?
P2 C26 1.843(6) . ?
P1 C5 1.822(6) . ?
P1 C6 1.851(7) . ?
P1 C9 1.842(7) . ?
Cl3 C35 1.752(8) . ?
Cl3 C35A 1.75(2) . ?
Cl4 C35 1.757(9) . ?
N6 N5 1.341(6) . ?
N6 C22 1.370(7) . ?
N6 C29 1.451(7) . ?
N4 N5 1.318(6) . ?
N4 C21 1.367(7) . ?
N2 N1 1.350(7) . ?
N2 N3 1.311(7) . ?
N1 C5 1.382(7) . ?
N1 C12 1.444(7) . ?
N3 C4 1.361(7) . ?
C20 C1 1.399(8) . ?
C20 C21 1.476(7) . ?
C20 C19 1.389(8) . ?
C1 H1 0.9500 . ?
C1 C2 1.383(7) . ?
C21 C22 1.397(7) . ?
C5 C4 1.380(8) . ?
C2 H2 0.9500 . ?
C2 C3 1.393(8) . ?
C34 H34 0.9500 . ?
C34 C29 1.377(8) . ?
C34 C33 1.405(8) . ?
C29 C30 1.369(8) . ?
C6 H6 1.0000 . ?
C6 C7 1.539(8) . ?
C6 C8 1.516(9) . ?
C4 C3 1.483(7) . ?
C18 H18 0.9500 . ?
C18 C19 1.375(8) . ?
C18 C3 1.401(8) . ?
C23 H23 1.0000 . ?
C23 C25 1.518(9) . ?
C23 C24 1.524(9) . ?
C19 H19 0.9500 . ?
C12 C13 1.365(9) . ?
C12 C17 1.402(9) . ?
C13 H13 0.9500 . ?
C13 C14 1.393(8) . ?
C26 H26 1.0000 . ?
C26 C27 1.527(9) . ?
C26 C28 1.511(10) . ?
C30 H30 0.9500 . ?
C30 C31 1.399(8) . ?
C17 H17 0.9500 . ?
C17 C16 1.390(9) . ?
C31 H31 0.9500 . ?
C31 C32 1.363(9) . ?
C7 H7A 0.9800 . ?
C7 H7B 0.9800 . ?
C7 H7C 0.9800 . ?
C14 H14 0.9500 . ?
C14 C15 1.387(10) . ?
C32 H32 0.9500 . ?
C32 C33 1.384(9) . ?
C33 H33 0.9500 . ?
C25 H25A 0.9800 . ?
C25 H25B 0.9800 . ?
C25 H25C 0.9800 . ?
C9 H9 1.0000 . ?
C9 C10 1.512(9) . ?
C9 C11 1.527(10) . ?
C10 H10A 0.9800 . ?
C10 H10B 0.9800 . ?
C10 H10C 0.9800 . ?
C16 H16 0.9500 . ?
C16 C15 1.365(10) . ?
C15 H15 0.9500 . ?
C8 H8A 0.9800 . ?
C8 H8B 0.9800 . ?
C8 H8C 0.9800 . ?
C11 H11A 0.9800 . ?
C11 H11B 0.9800 . ?
C11 H11C 0.9800 . ?
C24 H24A 0.9800 . ?
C24 H24B 0.9800 . ?
C24 H24C 0.9800 . ?
C27 H27A 0.9800 . ?
C27 H27B 0.9800 . ?
C27 H27C 0.9800 . ?
C28 H28A 0.9800 . ?
C28 H28B 0.9800 . ?
C28 H28C 0.9800 . ?
C35 H35A 0.9900 . ?
C35 H35B 0.9900 . ?
C35A H35C 0.9900 . ?
C35A H35D 0.9900 . ?
C35A Cl4A 1.76(2) . ?

loop_
_geom_torsion_atom_site_label_1
_geom_torsion_atom_site_label_2
_geom_torsion_atom_site_label_3
_geom_torsion_atom_site_label_4
_geom_torsion
_geom_torsion_site_symmetry_1
_geom_torsion_site_symmetry_2
_geom_torsion_site_symmetry_3
_geom_torsion_site_symmetry_4
_geom_torsion_publ_flag
Au2 P2 C22 N6 1.4(6) . . . . ?
Au2 P2 C22 C21 -163.5(5) . . . . ?
Au2 P2 C23 C25 -82.0(4) . . . . ?
Au2 P2 C23 C24 40.5(6) . . . . ?
Au2 P2 C26 C27 -53.3(5) . . . . ?
Au2 P2 C26 C28 68.8(5) . . . . ?
Au1 P1 C5 N1 -161.6(4) . . . . ?
Au1 P1 C5 C4 5.3(6) . . . . ?
Au1 P1 C6 C7 43.8(5) . . . . ?
Au1 P1 C6 C8 -78.1(4) . . . . ?
Au1 P1 C9 C10 -53.9(6) . . . . ?
Au1 P1 C9 C11 67.2(5) . . . . ?
P1 C5 C4 N3 -167.7(5) . . . . ?
P1 C5 C4 C3 11.5(10) . . . . ?
N6 C29 C30 C31 177.6(5) . . . . ?
N4 C21 C22 P2 166.6(4) . . . . ?
N4 C21 C22 N6 -0.8(6) . . . . ?
N2 N1 C5 P1 169.0(4) . . . . ?
N2 N1 C5 C4 -0.9(6) . . . . ?
N2 N1 C12 C13 108.8(6) . . . . ?
N2 N1 C12 C17 -67.6(7) . . . . ?
N2 N3 C4 C5 -1.4(7) . . . . ?
N2 N3 C4 C3 179.2(5) . . . . ?
N1 N2 N3 C4 0.8(6) . . . . ?
N1 C5 C4 N3 1.3(6) . . . . ?
N1 C5 C4 C3 -179.4(6) . . . . ?
N1 C12 C13 C14 -178.8(5) . . . . ?
N1 C12 C17 C16 178.5(5) . . . . ?
N5 N6 C22 P2 -168.4(4) . . . . ?
N5 N6 C22 C21 -0.1(6) . . . . ?
N5 N6 C29 C34 61.1(7) . . . . ?
N5 N6 C29 C30 -114.5(6) . . . . ?
N5 N4 C21 C20 -179.8(5) . . . . ?
N5 N4 C21 C22 1.5(6) . . . . ?
N3 N2 N1 C5 0.1(6) . . . . ?
N3 N2 N1 C12 178.5(5) . . . . ?
N3 C4 C3 C2 -133.0(6) . . . . ?
N3 C4 C3 C18 42.0(8) . . . . ?
C20 C1 C2 C3 0.4(8) . . . . ?
C20 C21 C22 P2 -11.9(10) . . . . ?
C20 C21 C22 N6 -179.3(6) . . . . ?
C1 C20 C21 N4 121.3(6) . . . . ?
C1 C20 C21 C22 -60.3(9) . . . . ?
C1 C20 C19 C18 -1.7(9) . . . . ?
C1 C2 C3 C4 173.2(5) . . . . ?
C1 C2 C3 C18 -1.8(8) . . . . ?
C21 N4 N5 N6 -1.5(6) . . . . ?
C21 C20 C1 C2 -172.6(5) . . . . ?
C21 C20 C19 C18 172.6(6) . . . . ?
C22 P2 C23 C25 44.4(5) . . . . ?
C22 P2 C23 C24 166.9(5) . . . . ?
C22 P2 C26 C27 -175.5(5) . . . . ?
C22 P2 C26 C28 -53.5(5) . . . . ?
C22 N6 N5 N4 1.0(6) . . . . ?
C22 N6 C29 C34 -120.1(6) . . . . ?
C22 N6 C29 C30 64.3(8) . . . . ?
C5 P1 C6 C7 167.0(5) . . . . ?
C5 P1 C6 C8 45.1(5) . . . . ?
C5 P1 C9 C10 -174.2(5) . . . . ?
C5 P1 C9 C11 -53.0(5) . . . . ?
C5 N1 C12 C13 -73.1(8) . . . . ?
C5 N1 C12 C17 110.5(7) . . . . ?
C5 C4 C3 C2 47.8(10) . . . . ?
C5 C4 C3 C18 -137.2(7) . . . . ?
C34 C29 C30 C31 2.3(9) . . . . ?
C29 N6 N5 N4 -180.0(5) . . . . ?
C29 N6 C22 P2 12.7(9) . . . . ?
C29 N6 C22 C21 -179.0(5) . . . . ?
C29 C34 C33 C32 1.2(9) . . . . ?
C29 C30 C31 C32 0.4(9) . . . . ?
C6 P1 C5 N1 73.8(5) . . . . ?
C6 P1 C5 C4 -119.4(6) . . . . ?
C6 P1 C9 C10 72.1(6) . . . . ?
C6 P1 C9 C11 -166.8(5) . . . . ?
C23 P2 C22 N6 -124.6(5) . . . . ?
C23 P2 C22 C21 70.4(6) . . . . ?
C23 P2 C26 C27 72.8(5) . . . . ?
C23 P2 C26 C28 -165.2(5) . . . . ?
C19 C20 C1 C2 1.4(8) . . . . ?
C19 C20 C21 N4 -52.7(7) . . . . ?
C19 C20 C21 C22 125.7(7) . . . . ?
C19 C18 C3 C2 1.5(9) . . . . ?
C19 C18 C3 C4 -173.8(6) . . . . ?
C12 N1 C5 P1 -9.2(9) . . . . ?
C12 N1 C5 C4 -179.1(6) . . . . ?
C12 C13 C14 C15 1.5(9) . . . . ?
C12 C17 C16 C15 -0.7(10) . . . . ?
C13 C12 C17 C16 2.1(9) . . . . ?
C13 C14 C15 C16 -0.1(10) . . . . ?
C3 C18 C19 C20 0.3(10) . . . . ?
C26 P2 C22 N6 120.2(5) . . . . ?
C26 P2 C22 C21 -44.8(6) . . . . ?
C26 P2 C23 C25 154.5(4) . . . . ?
C26 P2 C23 C24 -83.1(6) . . . . ?
C30 C31 C32 C33 -2.1(10) . . . . ?
C17 C12 C13 C14 -2.5(9) . . . . ?
C17 C16 C15 C14 -0.3(10) . . . . ?
C31 C32 C33 C34 1.3(10) . . . . ?
C33 C34 C29 N6 -178.5(5) . . . . ?
C33 C34 C29 C30 -3.1(9) . . . . ?
C9 P1 C5 N1 -41.5(6) . . . . ?
C9 P1 C5 C4 125.3(6) . . . . ?
C9 P1 C6 C7 -80.6(5) . . . . ?
C9 P1 C6 C8 157.5(4) . . . . ?
